data_4325785
loop_
_publ_author_name
'Xiao-Ping Zhou'
'Zhengtao Xu'
'Matthias Zeller'
'Allen D. Hunter'
'Stephen Sin-Yin Chui'
'Chi-Ming Che'

_publ_section_title
;
 Semirigid Aromatic Sulfone-Carboxylate Molecule for Dynamic Coordination
 Networks: Multiple Substitutions of the Ancillary Ligands
;
_journal_name_full 'Inorganic Chemistry'
_journal_page_first 7142
_journal_page_last 7149
_journal_paper_doi 10.1021/ic2007292
_journal_volume 50
_journal_year 2011
_chemical_formula_moiety 'C70 H60 Co3 N4 O30 S6, 2(C3 H7 N O)'
_chemical_formula_sum 'C76 H74 Co3 N6 O32 S6'
_chemical_formula_weight 1952.62
_chemical_name_systematic
; 
 ? 
;
_space_group_IT_number 2
_symmetry_cell_setting triclinic
_symmetry_space_group_name_Hall '-P 1'
_symmetry_space_group_name_H-M 'P -1'
_atom_sites_solution_hydrogens geom
_atom_sites_solution_primary direct
_atom_sites_solution_secondary difmap
_audit_creation_method SHELXL-97
_cell_angle_alpha 108.1110(10)
_cell_angle_beta 98.2120(10)
_cell_angle_gamma 94.2800(10)
_cell_formula_units_Z 1
_cell_length_a 9.3558(6)
_cell_length_b 12.8995(8)
_cell_length_c 18.9172(12)
_cell_measurement_reflns_used 9929
_cell_measurement_temperature 100(2)
_cell_measurement_theta_max 31.71
_cell_measurement_theta_min 2.30
_cell_volume 2130.4(2)
_computing_cell_refinement 'Apex2 v2008.2-0 '
_computing_data_collection 'Apex2 v2008.2-0 (Bruker, 2008)'
_computing_data_reduction 'Apex2 v2008.2-0 '
_computing_molecular_graphics 'SHELXTL 6.14'
_computing_publication_material 'SHELXTL 6.14'
_computing_structure_refinement 'SHELXTL 6.14'
_computing_structure_solution 'SHELXTL 6.14 (Bruker, 2000-2003)'
_diffrn_ambient_temperature 100(2)
_diffrn_measured_fraction_theta_full 0.990
_diffrn_measured_fraction_theta_max 0.990
_diffrn_measurement_device_type 'Bruker AXS SMART APEX CCD diffractometer'
_diffrn_measurement_method '\w scans'
_diffrn_radiation_monochromator graphite
_diffrn_radiation_source 'fine-focus sealed tube'
_diffrn_radiation_type MoK\a
_diffrn_radiation_wavelength 0.71073
_diffrn_reflns_av_R_equivalents 0.0154
_diffrn_reflns_av_sigmaI/netI 0.0230
_diffrn_reflns_limit_h_max 12
_diffrn_reflns_limit_h_min -12
_diffrn_reflns_limit_k_max 17
_diffrn_reflns_limit_k_min -17
_diffrn_reflns_limit_l_max 25
_diffrn_reflns_limit_l_min -25
_diffrn_reflns_number 21726
_diffrn_reflns_theta_full 28.28
_diffrn_reflns_theta_max 28.28
_diffrn_reflns_theta_min 1.69
_diffrn_standards_number 0
_exptl_absorpt_coefficient_mu 0.812
_exptl_absorpt_correction_T_max 0.893
_exptl_absorpt_correction_T_min 0.787
_exptl_absorpt_correction_type multi-scan
_exptl_absorpt_process_details 'Apex2 v2008.2-0 (Bruker, 2008)'
_exptl_crystal_colour red
_exptl_crystal_density_diffrn 1.522
_exptl_crystal_description plate
_exptl_crystal_F_000 1005
_exptl_crystal_size_max 0.55
_exptl_crystal_size_mid 0.49
_exptl_crystal_size_min 0.14
_platon_squeeze_details
;
;
_refine_diff_density_max 1.115
_refine_diff_density_min -0.479
_refine_diff_density_rms 0.070
_refine_ls_extinction_method none
_refine_ls_goodness_of_fit_ref 1.074
_refine_ls_hydrogen_treatment mixed
_refine_ls_matrix_type full
_refine_ls_number_parameters 664
_refine_ls_number_reflns 10478
_refine_ls_number_restraints 208
_refine_ls_restrained_S_all 1.079
_refine_ls_R_factor_all 0.0535
_refine_ls_R_factor_gt 0.0440
_refine_ls_shift/su_max 0.001
_refine_ls_shift/su_mean 0.000
_refine_ls_structure_factor_coef Fsqd
_refine_ls_weighting_details 'calc w=1/[\s^2^(Fo^2^)+(0.0695P)^2^+1.3693P] where P=(Fo^2^+2Fc^2^)/3'
_refine_ls_weighting_scheme calc
_refine_ls_wR_factor_gt 0.1248
_refine_ls_wR_factor_ref 0.1317
_reflns_number_gt 8653
_reflns_number_total 10478
_reflns_threshold_expression I>2\s(I)
_cod_data_source_file ic2007292_si_002_1.cif
_cod_data_source_block CoTCPSB-DMF1
_cod_database_code 4325785

loop_
_symmetry_equiv_pos_as_xyz
'x, y, z'
'-x, -y, -z'

loop_
_atom_site_label
_atom_site_type_symbol
_atom_site_fract_x
_atom_site_fract_y
_atom_site_fract_z
_atom_site_U_iso_or_equiv
_atom_site_adp_type
_atom_site_occupancy
_atom_site_symmetry_multiplicity
_atom_site_calc_flag
_atom_site_refinement_flags
_atom_site_disorder_assembly
_atom_site_disorder_group
C1 C 0.5801(4) 1.3439(2) 0.85790(14) 0.0517(7) Uani 1 1 d . . .
C2 C 0.5267(3) 1.29724(17) 0.77337(12) 0.0344(5) Uani 1 1 d . . .
C3 C 0.5836(2) 1.20767(18) 0.72973(12) 0.0293(4) Uani 1 1 d . . .
H3 H 0.6635 1.1802 0.7520 0.035 Uiso 1 1 calc R . .
C4 C 0.5247(2) 1.15788(17) 0.65377(11) 0.0255(4) Uani 1 1 d . . .
H4 H 0.5628 1.0960 0.6239 0.031 Uiso 1 1 calc R . .
C5 C 0.4090(2) 1.20033(15) 0.62232(10) 0.0225(4) Uani 1 1 d . . .
C6 C 0.3540(3) 1.29185(17) 0.66428(13) 0.0354(5) Uani 1 1 d . . .
H6 H 0.2764 1.3210 0.6417 0.043 Uiso 1 1 calc R . .
C7 C 0.4146(3) 1.34029(19) 0.74020(14) 0.0462(6) Uani 1 1 d . . .
H7 H 0.3787 1.4036 0.7697 0.055 Uiso 1 1 calc R . .
C8 C 0.21622(19) 1.01758(15) 0.54460(10) 0.0218(3) Uani 1 1 d . . .
C9 C 0.2470(2) 0.91093(16) 0.51381(10) 0.0229(4) Uani 1 1 d . . .
H9 H 0.3152 0.8950 0.4804 0.027 Uiso 1 1 calc R . .
C10 C 0.1752(2) 0.82760(15) 0.53319(10) 0.0231(4) Uani 1 1 d . . .
C11 C 0.0785(2) 0.84967(16) 0.58374(11) 0.0248(4) Uani 1 1 d . . .
H11 H 0.0328 0.7925 0.5976 0.030 Uiso 1 1 calc R . .
C12 C 0.0505(2) 0.95734(16) 0.61346(11) 0.0244(4) Uani 1 1 d . . .
C13 C 0.1166(2) 1.04198(16) 0.59384(11) 0.0242(4) Uani 1 1 d . . .
H13 H 0.0944 1.1150 0.6136 0.029 Uiso 1 1 calc R . .
C14 C 0.0549(2) 1.06842(17) 0.76420(11) 0.0286(4) Uani 1 1 d . . .
C15 C 0.1475(3) 1.01638(19) 0.80193(13) 0.0371(5) Uani 1 1 d . . .
H15 H 0.1441 0.9386 0.7843 0.044 Uiso 1 1 calc R . .
C16 C 0.2455(3) 1.07962(19) 0.86604(13) 0.0367(5) Uani 1 1 d . . .
H16 H 0.3109 1.0451 0.8919 0.044 Uiso 1 1 calc R . .
C17 C 0.2482(3) 1.19247(19) 0.89229(13) 0.0419(6) Uani 1 1 d . . .
C18 C 0.1538(5) 1.2425(2) 0.85362(17) 0.0717(11) Uani 1 1 d . . .
H18 H 0.1552 1.3201 0.8717 0.086 Uiso 1 1 calc R . .
C19 C 0.0578(4) 1.1806(2) 0.78913(16) 0.0584(8) Uani 1 1 d . . .
H19 H -0.0055 1.2152 0.7623 0.070 Uiso 1 1 calc R . .
C20 C 0.3531(4) 1.2628(2) 0.96258(14) 0.0517(7) Uani 1 1 d . . .
C21 C 0.1035(2) 0.62787(16) 0.41079(11) 0.0281(4) Uani 1 1 d . . .
C22 C 0.1454(3) 0.64294(19) 0.34662(13) 0.0388(5) Uani 1 1 d . . .
H22 H 0.2318 0.6894 0.3504 0.047 Uiso 1 1 calc R . .
C23 C 0.0580(3) 0.5885(2) 0.27704(13) 0.0440(6) Uani 1 1 d . . .
H23 H 0.0839 0.5988 0.2327 0.053 Uiso 1 1 calc R . .
C24 C -0.0666(3) 0.51935(17) 0.27164(12) 0.0379(5) Uani 1 1 d . . .
C25 C -0.1063(3) 0.50450(18) 0.33609(12) 0.0345(5) Uani 1 1 d . . .
H25 H -0.1912 0.4564 0.3321 0.041 Uiso 1 1 calc R . .
C26 C -0.0215(2) 0.56010(17) 0.40681(12) 0.0301(4) Uani 1 1 d . . .
H26 H -0.0491 0.5516 0.4513 0.036 Uiso 1 1 calc R . .
C27 C -0.1598(4) 0.46096(19) 0.19456(13) 0.0489(7) Uani 1 1 d . . .
Co1 Co 0.61386(12) 1.28941(12) 1.08837(8) 0.0291(2) Uani 0.50 1 d PD . -1
O13 O 0.6795(7) 1.4015(5) 1.0302(3) 0.0302(11) Uani 0.50 1 d PD . -1
H13A H 0.744(5) 1.442(4) 1.066(2) 0.045 Uiso 0.50 1 d PD A -1
H13B H 0.685(9) 1.357(5) 0.987(2) 0.045 Uiso 0.50 1 d PD B -1
O14 O 0.4693(7) 1.3818(8) 1.1453(5) 0.0363(13) Uani 0.50 1 d PD . -1
H14A H 0.467(7) 1.446(3) 1.143(4) 0.054 Uiso 0.50 1 d PD C -1
H14B H 0.385(4) 1.348(4) 1.123(4) 0.054 Uiso 0.50 1 d PD D -1
Co1B Co 1.43546(12) 0.70504(12) 0.90296(8) 0.0307(2) Uani 0.50 1 d PD . -1
O13B O 1.3699(6) 0.5942(6) 0.9611(4) 0.0297(11) Uani 0.50 1 d PD E -1
H13C H 1.432(5) 0.554(4) 0.948(3) 0.045 Uiso 0.50 1 d PD F -1
H13D H 1.322(10) 0.613(7) 0.997(4) 0.045 Uiso 0.50 1 d PD G -1
O14B O 1.5805(8) 0.6129(8) 0.8482(5) 0.0435(15) Uani 0.50 1 d PD H -1
H14C H 1.593(6) 0.558(5) 0.863(5) 0.065 Uiso 0.50 1 d PD I -1
H14D H 1.664(4) 0.640(5) 0.845(4) 0.065 Uiso 0.50 1 d PD J -1
C28 C 0.7243(10) 1.0797(7) 1.0077(5) 0.042(2) Uani 0.50 1 d PDU . -1
H28 H 0.6233 1.0537 0.9969 0.051 Uiso 0.50 1 calc PR . -1
C29 C 0.8234(10) 1.0046(8) 0.9877(5) 0.047(2) Uani 0.50 1 d PDU . -1
H29 H 0.7895 0.9287 0.9635 0.056 Uiso 0.50 1 calc PR . -1
C30 C 0.9709(8) 1.0408(7) 1.0029(4) 0.0457(14) Uani 0.50 1 d PDU . -1
C31 C 1.0068(9) 1.1513(5) 1.0374(4) 0.0623(19) Uani 0.50 1 d PDU . -1
H31 H 1.1065 1.1810 1.0487 0.075 Uiso 0.50 1 calc PR . -1
C32 C 0.9040(8) 1.2216(5) 1.0564(4) 0.0585(18) Uani 0.50 1 d PDU . -1
H32 H 0.9357 1.2977 1.0811 0.070 Uiso 0.50 1 calc PR . -1
N1 N 0.7678(8) 1.1881(7) 1.0419(4) 0.0450(14) Uani 0.50 1 d PDU . -1
C28B C 1.3174(10) 0.9058(8) 0.9949(5) 0.051(3) Uani 0.50 1 d PDU . -1
H28B H 1.4171 0.9239 1.0179 0.061 Uiso 0.50 1 calc PR . -1
C29B C 1.2212(10) 0.9823(8) 1.0151(5) 0.050(2) Uani 0.50 1 d PDU . -1
H29B H 1.2570 1.0515 1.0524 0.060 Uiso 0.50 1 calc PR . -1
C30B C 1.0762(8) 0.9619(7) 0.9833(4) 0.0457(14) Uani 0.50 1 d PDU . -1
C31B C 1.0268(11) 0.8604(7) 0.9285(5) 0.100(3) Uani 0.50 1 d PDU . -1
H31B H 0.9280 0.8414 0.9040 0.120 Uiso 0.50 1 calc PR . -1
C32B C 1.1298(11) 0.7879(7) 0.9113(5) 0.104(4) Uani 0.50 1 d PDU . -1
H32B H 1.0971 0.7185 0.8735 0.125 Uiso 0.50 1 calc PR . -1
N1B N 1.2716(9) 0.8074(7) 0.9435(4) 0.0450(14) Uani 0.50 1 d PDU . -1
C33 C 0.5466(3) 1.1895(2) 1.20971(15) 0.0507(7) Uani 1 1 d . . .
H33 H 0.6018 1.2567 1.2417 0.061 Uiso 1 1 calc R . .
C34 C 0.5206(4) 1.1445(3) 1.32308(17) 0.0685(10) Uani 1 1 d . . .
H34A H 0.5772 1.2172 1.3478 0.103 Uiso 1 1 calc R . .
H34B H 0.5744 1.0886 1.3360 0.103 Uiso 1 1 calc R . .
H34C H 0.4268 1.1437 1.3404 0.103 Uiso 1 1 calc R . .
C35 C 0.4100(5) 1.0178(3) 1.1970(2) 0.0725(10) Uani 1 1 d . . .
H35A H 0.3903 1.0146 1.1440 0.109 Uiso 1 1 calc R . .
H35B H 0.3178 1.0119 1.2152 0.109 Uiso 1 1 calc R . .
H35C H 0.4635 0.9569 1.2012 0.109 Uiso 1 1 calc R . .
N3 N 0.3215(4) 0.3895(2) 0.3525(2) 0.0691(8) Uani 1 1 d . . .
C37 C 0.4511(6) 0.4497(4) 0.3524(3) 0.1045(18) Uani 0.50 1 d P K 1
H37 H 0.4948 0.5040 0.3989 0.125 Uiso 0.50 1 calc PR K 1
C38 C 0.2177(5) 0.3403(3) 0.2853(3) 0.0814(11) Uani 0.50 1 d P K 1
H38A H 0.2265 0.3823 0.2505 0.122 Uiso 0.50 1 calc PR K 1
H38B H 0.1194 0.3404 0.2976 0.122 Uiso 0.50 1 calc PR K 1
H38C H 0.2354 0.2645 0.2613 0.122 Uiso 0.50 1 calc PR K 1
O16 O 0.5065(13) 0.4418(8) 0.3063(5) 0.152(4) Uani 0.50 1 d P K 1
C37B C 0.2177(5) 0.3403(3) 0.2853(3) 0.0814(11) Uani 0.50 1 d P K 2
H37B H 0.1307 0.3026 0.2906 0.098 Uiso 0.50 1 calc PR K 2
C38B C 0.4511(6) 0.4497(4) 0.3524(3) 0.1045(18) Uani 0.50 1 d P K 2
H38D H 0.4996 0.4063 0.3125 0.157 Uiso 0.50 1 calc PR K 2
H38E H 0.5147 0.4670 0.4015 0.157 Uiso 0.50 1 calc PR K 2
H38F H 0.4303 0.5181 0.3431 0.157 Uiso 0.50 1 calc PR K 2
O16B O 0.2262(6) 0.3406(4) 0.2219(3) 0.0711(13) Uani 0.50 1 d P K 2
C39 C 0.2934(5) 0.3769(3) 0.4218(3) 0.0829(12) Uani 1 1 d . K .
H39A H 0.3741 0.3458 0.4436 0.124 Uiso 1 1 calc R . .
H39B H 0.2029 0.3274 0.4121 0.124 Uiso 1 1 calc R . .
H39C H 0.2838 0.4488 0.4572 0.124 Uiso 1 1 calc R . .
Co2 Co 0.47425(11) 1.50108(15) 1.00354(10) 0.0280(3) Uani 0.50 1 d P . -1
N2 N 0.4962(2) 1.12087(18) 1.24190(12) 0.0436(5) Uani 1 1 d . . .
O1 O 0.5382(3) 1.43557(15) 0.89056(10) 0.0638(7) Uani 1 1 d . . .
O2 O 0.6544(3) 1.29019(19) 0.88911(11) 0.0707(7) Uani 1 1 d . . .
O3 O 0.21360(16) 1.19776(12) 0.50928(8) 0.0300(3) Uani 1 1 d . . .
O4 O 0.41526(16) 1.08540(12) 0.48053(8) 0.0279(3) Uani 1 1 d . . .
O5 O -0.16241(17) 1.06158(16) 0.66013(10) 0.0435(4) Uani 1 1 d . . .
O6 O -0.12358(19) 0.88992(15) 0.68959(10) 0.0437(4) Uani 1 1 d . . .
O7 O 0.4319(3) 1.21337(15) 0.99774(10) 0.0570(6) Uani 1 1 d . . .
O8 O 0.3511(3) 1.36449(15) 0.97943(11) 0.0650(7) Uani 1 1 d . . .
O9 O 0.36615(17) 0.69967(13) 0.48463(9) 0.0350(3) Uani 1 1 d . . .
O10 O 0.18313(18) 0.63638(12) 0.55011(9) 0.0341(3) Uani 1 1 d . . .
O11 O -0.1333(3) 0.49565(16) 0.14239(10) 0.0608(6) Uani 1 1 d . . .
O12 O -0.2533(3) 0.38304(15) 0.18882(10) 0.0588(6) Uani 1 1 d . . .
O15 O 0.5273(3) 1.17269(16) 1.14124(11) 0.0695(7) Uani 1 1 d . . .
S1 S 0.31576(5) 1.12965(4) 0.52950(2) 0.02145(10) Uani 1 1 d . . .
S2 S 0.21959(5) 0.69128(4) 0.49837(3) 0.02632(11) Uani 1 1 d . . .
S3 S -0.06588(5) 0.99059(5) 0.68113(3) 0.03068(12) Uani 1 1 d . . .

loop_
_atom_site_aniso_label
_atom_site_aniso_U_11
_atom_site_aniso_U_22
_atom_site_aniso_U_33
_atom_site_aniso_U_23
_atom_site_aniso_U_13
_atom_site_aniso_U_12
C1 0.089(2) 0.0290(12) 0.0232(11) 0.0028(9) -0.0141(12) -0.0051(12)
C2 0.0509(13) 0.0237(10) 0.0213(9) 0.0046(8) -0.0054(9) -0.0058(9)
C3 0.0262(9) 0.0354(11) 0.0249(9) 0.0118(8) -0.0010(7) -0.0029(8)
C4 0.0206(8) 0.0336(10) 0.0220(9) 0.0088(8) 0.0040(7) 0.0023(7)
C5 0.0239(9) 0.0205(8) 0.0191(8) 0.0042(7) -0.0015(7) -0.0030(7)
C6 0.0469(13) 0.0225(10) 0.0287(11) 0.0010(8) -0.0055(9) 0.0082(9)
C7 0.0769(18) 0.0230(11) 0.0270(11) -0.0040(8) -0.0048(11) 0.0124(11)
C8 0.0197(8) 0.0210(8) 0.0202(8) 0.0043(7) -0.0018(6) -0.0039(6)
C9 0.0205(8) 0.0243(9) 0.0197(8) 0.0038(7) -0.0001(7) -0.0012(7)
C10 0.0247(9) 0.0188(8) 0.0198(8) 0.0018(7) -0.0020(7) -0.0025(7)
C11 0.0218(9) 0.0269(9) 0.0215(9) 0.0064(7) -0.0019(7) -0.0053(7)
C12 0.0173(8) 0.0286(10) 0.0219(9) 0.0033(7) 0.0003(7) -0.0031(7)
C13 0.0207(8) 0.0236(9) 0.0235(9) 0.0030(7) 0.0000(7) -0.0001(7)
C14 0.0315(10) 0.0283(10) 0.0214(9) 0.0022(8) 0.0052(8) -0.0006(8)
C15 0.0448(13) 0.0251(10) 0.0336(11) 0.0014(9) 0.0010(9) 0.0026(9)
C16 0.0450(13) 0.0317(11) 0.0276(10) 0.0056(9) -0.0022(9) 0.0028(9)
C17 0.0670(16) 0.0278(11) 0.0224(10) 0.0046(8) -0.0059(10) -0.0054(10)
C18 0.127(3) 0.0230(12) 0.0429(15) 0.0013(11) -0.0337(18) 0.0052(15)
C19 0.091(2) 0.0311(13) 0.0381(14) 0.0037(11) -0.0210(14) 0.0107(13)
C20 0.090(2) 0.0289(12) 0.0241(11) 0.0056(9) -0.0136(12) -0.0100(12)
C21 0.0404(11) 0.0182(9) 0.0209(9) 0.0032(7) -0.0015(8) 0.0005(8)
C22 0.0547(14) 0.0297(11) 0.0271(11) 0.0076(9) 0.0018(10) -0.0076(10)
C23 0.0733(18) 0.0323(12) 0.0240(11) 0.0100(9) 0.0027(11) -0.0014(11)
C24 0.0628(15) 0.0192(9) 0.0236(10) 0.0032(8) -0.0094(10) 0.0032(9)
C25 0.0438(12) 0.0238(10) 0.0278(10) 0.0043(8) -0.0069(9) -0.0025(9)
C26 0.0370(11) 0.0251(10) 0.0237(9) 0.0051(8) -0.0010(8) -0.0007(8)
C27 0.086(2) 0.0243(11) 0.0250(11) 0.0042(9) -0.0162(12) 0.0030(11)
Co1 0.0410(6) 0.0245(4) 0.0179(4) 0.0035(3) 0.0007(4) 0.0033(5)
O13 0.047(4) 0.0275(19) 0.0139(18) 0.0024(16) 0.005(2) 0.009(2)
O14 0.045(4) 0.036(2) 0.029(3) 0.0099(19) 0.010(3) 0.009(3)
Co1B 0.0413(7) 0.0244(4) 0.0191(4) 0.0020(3) -0.0056(4) 0.0028(5)
O13B 0.035(3) 0.031(2) 0.017(2) -0.0012(15) 0.0045(19) 0.008(2)
O14B 0.060(5) 0.041(3) 0.032(2) 0.0090(18) 0.017(3) 0.013(4)
C28 0.058(5) 0.025(3) 0.033(3) 0.004(2) -0.014(3) 0.009(3)
C29 0.069(6) 0.023(3) 0.039(3) 0.005(2) -0.010(4) 0.015(4)
C30 0.060(4) 0.0302(14) 0.043(3) 0.0072(17) 0.008(2) 0.002(3)
C31 0.078(4) 0.029(3) 0.068(4) -0.002(3) 0.022(4) -0.005(3)
C32 0.077(4) 0.025(3) 0.061(4) -0.003(3) 0.019(3) -0.011(3)
N1 0.069(4) 0.0303(13) 0.028(3) 0.0006(18) 0.005(2) 0.008(2)
C28B 0.058(5) 0.038(4) 0.044(4) 0.002(3) -0.013(3) 0.014(3)
C29B 0.059(5) 0.034(5) 0.040(3) -0.002(3) -0.016(3) 0.011(4)
C30B 0.060(4) 0.0302(14) 0.043(3) 0.0072(17) 0.008(2) 0.002(3)
C31B 0.098(6) 0.055(5) 0.110(7) -0.014(5) -0.017(5) 0.017(4)
C32B 0.099(6) 0.050(5) 0.118(7) -0.027(5) -0.012(6) 0.022(4)
N1B 0.069(4) 0.0303(13) 0.028(3) 0.0006(18) 0.005(2) 0.008(2)
C33 0.0748(19) 0.0311(12) 0.0362(13) 0.0103(10) -0.0170(12) -0.0009(12)
C34 0.081(2) 0.078(2) 0.0382(15) 0.0239(15) -0.0109(15) -0.0192(18)
C35 0.098(3) 0.0551(19) 0.0512(18) 0.0139(15) -0.0024(18) -0.0246(18)
N3 0.080(2) 0.0483(15) 0.088(2) 0.0272(15) 0.0296(18) 0.0138(14)
C37 0.116(4) 0.099(3) 0.079(3) -0.006(3) 0.056(3) -0.028(3)
C38 0.096(3) 0.0482(19) 0.101(3) 0.029(2) 0.011(3) 0.0071(19)
O16 0.204(10) 0.134(7) 0.100(6) 0.028(5) 0.024(6) -0.053(7)
C37B 0.096(3) 0.0482(19) 0.101(3) 0.029(2) 0.011(3) 0.0071(19)
C38B 0.116(4) 0.099(3) 0.079(3) -0.006(3) 0.056(3) -0.028(3)
O16B 0.073(3) 0.063(3) 0.077(3) 0.028(3) 0.006(3) -0.002(2)
C39 0.119(3) 0.058(2) 0.086(3) 0.030(2) 0.043(3) 0.023(2)
Co2 0.0411(8) 0.0222(2) 0.0151(3) 0.0008(2) 0.0001(5) 0.0006(6)
N2 0.0491(12) 0.0413(11) 0.0343(10) 0.0113(9) -0.0083(9) 0.0022(9)
O1 0.132(2) 0.0250(9) 0.0213(8) 0.0008(7) -0.0108(10) 0.0038(10)
O2 0.117(2) 0.0529(12) 0.0276(9) 0.0049(9) -0.0217(11) 0.0209(13)
O3 0.0292(7) 0.0271(7) 0.0309(7) 0.0109(6) -0.0055(6) 0.0005(6)
O4 0.0293(7) 0.0286(7) 0.0227(7) 0.0052(6) 0.0049(5) -0.0030(6)
O5 0.0253(7) 0.0603(11) 0.0397(9) 0.0076(8) 0.0053(7) 0.0114(7)
O6 0.0398(9) 0.0465(10) 0.0368(9) 0.0046(7) 0.0126(7) -0.0167(7)
O7 0.1005(16) 0.0294(9) 0.0274(8) 0.0082(7) -0.0215(9) -0.0091(9)
O8 0.1141(19) 0.0256(9) 0.0361(10) 0.0024(7) -0.0239(11) -0.0052(10)
O9 0.0344(8) 0.0258(7) 0.0383(8) 0.0030(6) 0.0024(6) 0.0031(6)
O10 0.0461(9) 0.0251(7) 0.0270(7) 0.0086(6) -0.0036(6) -0.0028(6)
O11 0.1043(17) 0.0403(10) 0.0264(9) 0.0115(8) -0.0183(10) -0.0066(10)
O12 0.0993(16) 0.0308(9) 0.0302(9) 0.0093(7) -0.0269(10) -0.0154(10)
O15 0.130(2) 0.0317(10) 0.0336(10) 0.0127(8) -0.0220(11) -0.0136(11)
S1 0.0215(2) 0.0202(2) 0.0191(2) 0.00462(16) -0.00143(16) -0.00178(16)
S2 0.0315(2) 0.0191(2) 0.0234(2) 0.00369(17) -0.00168(18) -0.00098(17)
S3 0.0214(2) 0.0375(3) 0.0273(2) 0.0034(2) 0.00538(18) -0.00259(19)

loop_
_atom_type_symbol
_atom_type_description
_atom_type_scat_dispersion_real
_atom_type_scat_dispersion_imag
_atom_type_scat_source
C C 0.0033 0.0016 'International Tables Vol C Tables 4.2.6.8 and 6.1.1.4'
H H 0.0000 0.0000 'International Tables Vol C Tables 4.2.6.8 and 6.1.1.4'
N N 0.0061 0.0033 'International Tables Vol C Tables 4.2.6.8 and 6.1.1.4'
O O 0.0106 0.0060 'International Tables Vol C Tables 4.2.6.8 and 6.1.1.4'
S S 0.1246 0.1234 'International Tables Vol C Tables 4.2.6.8 and 6.1.1.4'
Co Co 0.3494 0.9721 'International Tables Vol C Tables 4.2.6.8 and 6.1.1.4'

loop_
_geom_angle_atom_site_label_1
_geom_angle_atom_site_label_2
_geom_angle_atom_site_label_3
_geom_angle
_geom_angle_site_symmetry_1
_geom_angle_site_symmetry_3
O2 C1 O1 126.0(2) . .
O2 C1 C2 118.9(2) . .
O1 C1 C2 115.1(2) . .
C7 C2 C3 119.8(2) . .
C7 C2 C1 119.7(2) . .
C3 C2 C1 120.4(2) . .
C2 C3 C4 120.5(2) . .
C2 C3 H3 119.8 . .
C4 C3 H3 119.8 . .
C3 C4 C5 118.71(19) . .
C3 C4 H4 120.6 . .
C5 C4 H4 120.6 . .
C6 C5 C4 121.67(18) . .
C6 C5 S1 117.81(15) . .
C4 C5 S1 120.21(15) . .
C5 C6 C7 118.6(2) . .
C5 C6 H6 120.7 . .
C7 C6 H6 120.7 . .
C2 C7 C6 120.7(2) . .
C2 C7 H7 119.6 . .
C6 C7 H7 119.6 . .
C9 C8 C13 121.37(18) . .
C9 C8 S1 120.70(15) . .
C13 C8 S1 117.66(14) . .
C8 C9 C10 118.27(17) . .
C8 C9 H9 120.9 . .
C10 C9 H9 120.9 . .
C11 C10 C9 121.73(18) . .
C11 C10 S2 118.90(15) . .
C9 C10 S2 119.16(15) . .
C12 C11 C10 118.37(18) . .
C12 C11 H11 120.8 . .
C10 C11 H11 120.8 . .
C11 C12 C13 121.55(18) . .
C11 C12 S3 120.06(15) . .
C13 C12 S3 118.34(15) . .
C12 C13 C8 118.65(18) . .
C12 C13 H13 120.7 . .
C8 C13 H13 120.7 . .
C19 C14 C15 121.3(2) . .
C19 C14 S3 118.83(18) . .
C15 C14 S3 119.87(16) . .
C14 C15 C16 119.0(2) . .
C14 C15 H15 120.5 . .
C16 C15 H15 120.5 . .
C17 C16 C15 120.3(2) . .
C17 C16 H16 119.9 . .
C15 C16 H16 119.9 . .
C16 C17 C18 119.5(2) . .
C16 C17 C20 121.1(2) . .
C18 C17 C20 119.4(2) . .
C19 C18 C17 120.6(2) . .
C19 C18 H18 119.7 . .
C17 C18 H18 119.7 . .
C14 C19 C18 119.3(2) . .
C14 C19 H19 120.4 . .
C18 C19 H19 120.4 . .
O8 C20 O7 127.1(2) . .
O8 C20 C17 115.9(2) . .
O7 C20 C17 117.0(2) . .
C26 C21 C22 121.90(19) . .
C26 C21 S2 119.73(16) . .
C22 C21 S2 118.28(17) . .
C23 C22 C21 118.4(2) . .
C23 C22 H22 120.8 . .
C21 C22 H22 120.8 . .
C24 C23 C22 120.6(2) . .
C24 C23 H23 119.7 . .
C22 C23 H23 119.7 . .
C23 C24 C25 120.2(2) . .
C23 C24 C27 119.3(2) . .
C25 C24 C27 120.5(2) . .
C24 C25 C26 120.1(2) . .
C24 C25 H25 119.9 . .
C26 C25 H25 119.9 . .
C21 C26 C25 118.7(2) . .
C21 C26 H26 120.7 . .
C25 C26 H26 120.7 . .
O12 C27 O11 126.3(2) . .
O12 C27 C24 117.8(2) . .
O11 C27 C24 115.9(2) . .
O14 Co1 O12 78.1(3) . 1_666
O14 Co1 N1 172.8(3) . .
O12 Co1 N1 97.9(2) 1_666 .
O14 Co1 O7 87.0(3) . .
O12 Co1 O7 165.05(11) 1_666 .
N1 Co1 O7 96.9(2) . .
O14 Co1 O13 97.5(3) . .
O12 Co1 O13 92.3(2) 1_666 .
N1 Co1 O13 88.6(3) . .
O7 Co1 O13 90.4(2) . .
O14 Co1 O15 80.6(3) . .
O12 Co1 O15 91.94(9) 1_666 .
N1 Co1 O15 93.7(2) . .
O7 Co1 O15 84.77(9) . .
O13 Co1 O15 174.9(2) . .
Co1 O13 H13A 96(4) . .
Co1 O13 H13B 102(5) . .
H13A O13 H13B 132(7) . .
Co1 O14 H14A 117(5) . .
Co1 O14 H14B 105(5) . .
H14A O14 H14B 104(3) . .
O7 Co1B O15 93.42(10) 2_777 2_777
O7 Co1B O14B 99.1(3) 2_777 .
O15 Co1B O14B 93.5(3) 2_777 .
O7 Co1B O13B 84.40(19) 2_777 .
O15 Co1B O13B 169.51(17) 2_777 .
O14B Co1B O13B 97.0(3) . .
O7 Co1B N1B 87.6(2) 2_777 .
O15 Co1B N1B 79.5(2) 2_777 .
O14B Co1B N1B 170.6(4) . .
O13B Co1B N1B 90.1(3) . .
O7 Co1B O12 166.95(11) 2_777 2_666
O15 Co1B O12 93.39(10) 2_777 2_666
O14B Co1B O12 91.6(3) . 2_666
O13B Co1B O12 86.88(19) . 2_666
N1B Co1B O12 82.7(2) . 2_666
Co1B O13B H13C 94(4) . .
Co1B O13B H13D 122(7) . .
H13C O13B H13D 139(8) . .
Co1B O14B H14C 111(5) . .
Co1B O14B H14D 123(5) . .
H14C O14B H14D 107(3) . .
N1 C28 C29 121.9(9) . .
N1 C28 H28 119.0 . .
C29 C28 H28 119.0 . .
C30 C29 C28 120.0(8) . .
C30 C29 H29 120.0 . .
C28 C29 H29 120.0 . .
C31 C30 C29 114.8(8) . .
C31 C30 C30B 124.9(6) . .
C29 C30 C30B 120.3(7) . .
C30 C31 C32 122.6(7) . .
C30 C31 H31 118.7 . .
C32 C31 H31 118.7 . .
N1 C32 C31 122.4(7) . .
N1 C32 H32 118.8 . .
C31 C32 H32 118.8 . .
C32 N1 C28 118.2(8) . .
C32 N1 Co1 122.2(6) . .
C28 N1 Co1 118.4(6) . .
N1B C28B C29B 120.8(8) . .
N1B C28B H28B 119.6 . .
C29B C28B H28B 119.6 . .
C30B C29B C28B 122.5(8) . .
C30B C29B H29B 118.8 . .
C28B C29B H29B 118.8 . .
C29B C30B C31B 117.6(8) . .
C29B C30B C30 124.2(6) . .
C31B C30B C30 118.2(7) . .
C30B C31B C32B 116.6(9) . .
C30B C31B H31B 121.7 . .
C32B C31B H31B 121.7 . .
N1B C32B C31B 125.8(8) . .
N1B C32B H32B 117.1 . .
C31B C32B H32B 117.1 . .
C28B N1B C32B 116.8(8) . .
C28B N1B Co1B 117.5(6) . .
C32B N1B Co1B 124.6(6) . .
O15 C33 N2 124.6(3) . .
O15 C33 H33 117.7 . .
N2 C33 H33 117.7 . .
N2 C34 H34A 109.5 . .
N2 C34 H34B 109.5 . .
H34A C34 H34B 109.5 . .
N2 C34 H34C 109.5 . .
H34A C34 H34C 109.5 . .
H34B C34 H34C 109.5 . .
N2 C35 H35A 109.5 . .
N2 C35 H35B 109.5 . .
H35A C35 H35B 109.5 . .
N2 C35 H35C 109.5 . .
H35A C35 H35C 109.5 . .
H35B C35 H35C 109.5 . .
C37 N3 C38 121.3(4) . .
C37 N3 C39 119.0(4) . .
C38 N3 C39 119.7(4) . .
O16 C37 N3 127.3(7) . .
O16 C37 H37 116.4 . .
N3 C37 H37 116.4 . .
N3 C38 H38A 109.5 . .
N3 C38 H38B 109.5 . .
N3 C38 H38C 109.5 . .
N3 C39 H39A 109.5 . .
N3 C39 H39B 109.5 . .
H39A C39 H39B 109.5 . .
N3 C39 H39C 109.5 . .
H39A C39 H39C 109.5 . .
H39B C39 H39C 109.5 . .
O8 Co2 O1 99.74(12) . 2_687
O8 Co2 O8 167.90(7) . 2_687
O1 Co2 O8 87.80(12) 2_687 2_687
O8 Co2 O1 87.62(11) . .
O1 Co2 O1 168.08(7) 2_687 .
O8 Co2 O1 83.49(9) 2_687 .
C33 N2 C35 120.7(2) . .
C33 N2 C34 122.7(2) . .
C35 N2 C34 116.5(3) . .
C1 O1 Co2 127.85(18) . 2_687
C1 O1 Co2 130.96(18) . .
Co2 O1 Co2 11.92(7) 2_687 .
C20 O7 Co1B 121.56(17) . 2_777
C20 O7 Co1 125.76(17) . .
Co1B O7 Co1 13.59(4) 2_777 .
C20 O8 Co2 142.7(3) . .
C20 O8 Co2 131.0(3) . 2_687
Co2 O8 Co2 12.10(7) . 2_687
C27 O12 Co1 123.92(17) . 1_444
C27 O12 Co1B 130.73(16) . 2_666
Co1 O12 Co1B 13.37(4) 1_444 2_666
C33 O15 Co1B 122.11(18) . 2_777
C33 O15 Co1 123.93(19) . .
Co1B O15 Co1 13.00(4) 2_777 .
O4 S1 O3 120.06(9) . .
O4 S1 C5 110.98(9) . .
O3 S1 C5 107.90(9) . .
O4 S1 C8 107.65(9) . .
O3 S1 C8 108.07(9) . .
C5 S1 C8 100.34(9) . .
O9 S2 O10 119.59(10) . .
O9 S2 C21 108.01(10) . .
O10 S2 C21 108.29(10) . .
O9 S2 C10 107.13(9) . .
O10 S2 C10 106.72(9) . .
C21 S2 C10 106.38(9) . .
O6 S3 O5 120.12(11) . .
O6 S3 C14 109.28(11) . .
O5 S3 C14 108.27(11) . .
O6 S3 C12 107.59(10) . .
O5 S3 C12 107.47(10) . .
C14 S3 C12 102.74(9) . .

loop_
_geom_bond_atom_site_label_1
_geom_bond_atom_site_label_2
_geom_bond_distance
_geom_bond_site_symmetry_2
C1 O2 1.233(3) .
C1 O1 1.272(3) .
C1 C2 1.516(3) .
C2 C7 1.385(3) .
C2 C3 1.387(3) .
C3 C4 1.389(3) .
C3 H3 0.9500 .
C4 C5 1.391(3) .
C4 H4 0.9500 .
C5 C6 1.383(3) .
C5 S1 1.7674(18) .
C6 C7 1.390(3) .
C6 H6 0.9500 .
C7 H7 0.9500 .
C8 C9 1.387(3) .
C8 C13 1.395(3) .
C8 S1 1.7807(19) .
C9 C10 1.396(3) .
C9 H9 0.9500 .
C10 C11 1.389(3) .
C10 S2 1.7792(19) .
C11 C12 1.387(3) .
C11 H11 0.9500 .
C12 C13 1.389(3) .
C12 S3 1.770(2) .
C13 H13 0.9500 .
C14 C19 1.372(3) .
C14 C15 1.385(3) .
C14 S3 1.760(2) .
C15 C16 1.390(3) .
C15 H15 0.9500 .
C16 C17 1.381(3) .
C16 H16 0.9500 .
C17 C18 1.388(4) .
C17 C20 1.516(3) .
C18 C19 1.381(4) .
C18 H18 0.9500 .
C19 H19 0.9500 .
C20 O8 1.252(3) .
C20 O7 1.260(3) .
C21 C26 1.385(3) .
C21 C22 1.392(3) .
C21 S2 1.762(2) .
C22 C23 1.388(3) .
C22 H22 0.9500 .
C23 C24 1.386(4) .
C23 H23 0.9500 .
C24 C25 1.387(3) .
C24 C27 1.520(3) .
C25 C26 1.396(3) .
C25 H25 0.9500 .
C26 H26 0.9500 .
C27 O12 1.249(3) .
C27 O11 1.250(3) .
Co1 O14 2.066(6) .
Co1 O12 2.071(2) 1_666
Co1 N1 2.117(7) .
Co1 O7 2.161(2) .
Co1 O13 2.175(6) .
Co1 O15 2.215(3) .
O13 H13A 0.85(2) .
O13 H13B 0.85(2) .
O14 H14A 0.85(2) .
O14 H14B 0.85(2) .
Co1B O7 2.021(2) 2_777
Co1B O15 2.032(2) 2_777
Co1B O14B 2.050(7) .
Co1B O13B 2.162(6) .
Co1B N1B 2.165(7) .
Co1B O12 2.202(2) 2_666
O13B H13C 0.82(2) .
O13B H13D 0.84(2) .
O14B H14C 0.85(2) .
O14B H14D 0.84(2) .
C28 N1 1.348(9) .
C28 C29 1.395(10) .
C28 H28 0.9500 .
C29 C30 1.383(10) .
C29 H29 0.9500 .
C30 C31 1.363(9) .
C30 C30B 1.471(8) .
C31 C32 1.380(10) .
C31 H31 0.9500 .
C32 N1 1.277(9) .
C32 H32 0.9500 .
C28B N1B 1.331(10) .
C28B C29B 1.388(10) .
C28B H28B 0.9500 .
C29B C30B 1.374(10) .
C29B H29B 0.9500 .
C30B C31B 1.390(10) .
C31B C32B 1.394(11) .
C31B H31B 0.9500 .
C32B N1B 1.349(10) .
C32B H32B 0.9500 .
C33 O15 1.229(3) .
C33 N2 1.316(4) .
C33 H33 0.9500 .
C34 N2 1.450(4) .
C34 H34A 0.9800 .
C34 H34B 0.9800 .
C34 H34C 0.9800 .
C35 N2 1.443(4) .
C35 H35A 0.9800 .
C35 H35B 0.9800 .
C35 H35C 0.9800 .
N3 C37 1.391(5) .
N3 C38 1.420(6) .
N3 C39 1.428(5) .
C37 O16 1.059(10) .
C37 H37 0.9500 .
C38 H38A 0.9800 .
C38 H38B 0.9800 .
C38 H38C 0.9800 .
C39 H39A 0.9800 .
C39 H39B 0.9800 .
C39 H39C 0.9800 .
Co2 O8 1.920(3) .
Co2 O1 1.938(2) 2_687
Co2 O8 2.205(3) 2_687
Co2 O1 2.226(2) .
O1 Co2 1.938(2) 2_687
O3 S1 1.4358(15) .
O4 S1 1.4308(15) .
O5 S3 1.4349(19) .
O6 S3 1.4328(18) .
O7 Co1B 2.021(2) 2_777
O8 Co2 2.205(3) 2_687
O9 S2 1.4341(17) .
O10 S2 1.4375(16) .
O12 Co1 2.071(2) 1_444
O12 Co1B 2.202(2) 2_666
O15 Co1B 2.032(2) 2_777

loop_
_geom_hbond_atom_site_label_D
_geom_hbond_atom_site_label_H
_geom_hbond_atom_site_label_A
_geom_hbond_distance_DH
_geom_hbond_distance_HA
_geom_hbond_distance_DA
_geom_hbond_angle_DHA
_geom_hbond_site_symmetry_A
O14 H14A O1 0.85(2) 1.82(3) 2.650(9) 164(8) 2_687
O14B H14C O1 0.85(2) 1.87(3) 2.670(10) 156(6) 1_645
O13 H13A O11 0.85(2) 1.63(3) 2.462(7) 167(6) 1_666
O13 H13A O12 0.85(2) 2.66(6) 3.063(6) 111(5) 1_666
O13 H13B O2 0.85(2) 1.75(3) 2.575(6) 162(9) .
O13B H13C O1 0.82(2) 2.00(3) 2.798(6) 163(6) 1_645
O13B H13D O2 0.84(2) 2.10(7) 2.812(6) 142(10) 2_777

loop_
_geom_torsion_atom_site_label_1
_geom_torsion_atom_site_label_2
_geom_torsion_atom_site_label_3
_geom_torsion_atom_site_label_4
_geom_torsion
_geom_torsion_site_symmetry_1
_geom_torsion_site_symmetry_4
O2 C1 C2 C7 163.4(3) . .
O1 C1 C2 C7 -14.3(4) . .
O2 C1 C2 C3 -12.9(4) . .
O1 C1 C2 C3 169.5(3) . .
C7 C2 C3 C4 -2.8(3) . .
C1 C2 C3 C4 173.4(2) . .
C2 C3 C4 C5 0.7(3) . .
C3 C4 C5 C6 1.5(3) . .
C3 C4 C5 S1 -171.96(15) . .
C4 C5 C6 C7 -1.6(4) . .
S1 C5 C6 C7 172.1(2) . .
C3 C2 C7 C6 2.8(4) . .
C1 C2 C7 C6 -173.5(3) . .
C5 C6 C7 C2 -0.6(4) . .
C13 C8 C9 C10 0.2(3) . .
S1 C8 C9 C10 174.11(14) . .
C8 C9 C10 C11 -2.0(3) . .
C8 C9 C10 S2 -176.78(14) . .
C9 C10 C11 C12 2.0(3) . .
S2 C10 C11 C12 176.77(14) . .
C10 C11 C12 C13 -0.1(3) . .
C10 C11 C12 S3 -177.32(14) . .
C11 C12 C13 C8 -1.7(3) . .
S3 C12 C13 C8 175.58(14) . .
C9 C8 C13 C12 1.7(3) . .
S1 C8 C13 C12 -172.48(14) . .
C19 C14 C15 C16 -0.3(4) . .
S3 C14 C15 C16 177.86(18) . .
C14 C15 C16 C17 1.2(4) . .
C15 C16 C17 C18 -0.9(4) . .
C15 C16 C17 C20 179.3(3) . .
C16 C17 C18 C19 -0.2(6) . .
C20 C17 C18 C19 179.5(3) . .
C15 C14 C19 C18 -0.8(5) . .
S3 C14 C19 C18 -179.0(3) . .
C17 C18 C19 C14 1.1(6) . .
C16 C17 C20 O8 176.8(3) . .
C18 C17 C20 O8 -2.9(5) . .
C16 C17 C20 O7 -3.5(4) . .
C18 C17 C20 O7 176.8(3) . .
C26 C21 C22 C23 0.4(4) . .
S2 C21 C22 C23 176.70(19) . .
C21 C22 C23 C24 -1.1(4) . .
C22 C23 C24 C25 0.6(4) . .
C22 C23 C24 C27 -180.0(2) . .
C23 C24 C25 C26 0.7(4) . .
C27 C24 C25 C26 -178.8(2) . .
C22 C21 C26 C25 0.9(3) . .
S2 C21 C26 C25 -175.42(16) . .
C24 C25 C26 C21 -1.4(3) . .
C23 C24 C27 O12 165.7(3) . .
C25 C24 C27 O12 -14.9(4) . .
C23 C24 C27 O11 -13.5(4) . .
C25 C24 C27 O11 166.0(3) . .
N1 C28 C29 C30 0.1(3) . .
C28 C29 C30 C31 -0.3(3) . .
C28 C29 C30 C30B 178.8(5) . .
C29 C30 C31 C32 0.7(6) . .
C30B C30 C31 C32 -178.3(5) . .
C30 C31 C32 N1 -1.1(8) . .
C31 C32 N1 C28 0.8(8) . .
C31 C32 N1 Co1 168.4(5) . .
C29 C28 N1 C32 -0.3(6) . .
C29 C28 N1 Co1 -168.4(5) . .
O14 Co1 N1 C32 -85(3) . .
O12 Co1 N1 C32 -30.5(6) 1_666 .
O7 Co1 N1 C32 151.9(6) . .
O13 Co1 N1 C32 61.7(6) . .
O15 Co1 N1 C32 -122.9(6) . .
O14 Co1 N1 C28 82(3) . .
O12 Co1 N1 C28 137.1(4) 1_666 .
O7 Co1 N1 C28 -40.5(5) . .
O13 Co1 N1 C28 -130.7(5) . .
O15 Co1 N1 C28 44.7(5) . .
N1B C28B C29B C30B -0.8(3) . .
C28B C29B C30B C31B -0.5(3) . .
C28B C29B C30B C30 -179.7(5) . .
C31 C30 C30B C29B 19.5(8) . .
C29 C30 C30B C29B -159.5(6) . .
C31 C30 C30B C31B -159.8(6) . .
C29 C30 C30B C31B 21.2(7) . .
C29B C30B C31B C32B 0.6(6) . .
C30 C30B C31B C32B 179.9(6) . .
C30B C31B C32B N1B 0.5(9) . .
C29B C28B N1B C32B 1.8(6) . .
C29B C28B N1B Co1B 170.3(5) . .
C31B C32B N1B C28B -1.7(9) . .
C31B C32B N1B Co1B -169.3(7) . .
O7 Co1B N1B C28B 25.9(5) 2_777 .
O15 Co1B N1B C28B -68.0(5) 2_777 .
O14B Co1B N1B C28B -110(2) . .
O13B Co1B N1B C28B 110.3(5) . .
O12 Co1B N1B C28B -162.8(5) 2_666 .
O7 Co1B N1B C32B -166.6(6) 2_777 .
O15 Co1B N1B C32B 99.5(6) 2_777 .
O14B Co1B N1B C32B 57(2) . .
O13B Co1B N1B C32B -82.2(7) . .
O12 Co1B N1B C32B 4.6(6) 2_666 .
C38 N3 C37 O16 -25.6(13) . .
C39 N3 C37 O16 154.2(11) . .
O15 C33 N2 C35 -0.7(5) . .
O15 C33 N2 C34 -179.5(3) . .
O2 C1 O1 Co2 -19.4(5) . 2_687
C2 C1 O1 Co2 158.1(2) . 2_687
O2 C1 O1 Co2 -34.3(5) . .
C2 C1 O1 Co2 143.2(2) . .
O8 Co2 O1 C1 -48.8(3) . .
O1 Co2 O1 C1 79.7(6) 2_687 .
O8 Co2 O1 C1 123.0(3) 2_687 .
O8 Co2 O1 Co2 -128.5(5) . 2_687
O1 Co2 O1 Co2 0.000(3) 2_687 2_687
O8 Co2 O1 Co2 43.3(5) 2_687 2_687
O8 C20 O7 Co1B 4.9(5) . 2_777
C17 C20 O7 Co1B -174.7(2) . 2_777
O8 C20 O7 Co1 -10.7(5) . .
C17 C20 O7 Co1 169.7(2) . .
O14 Co1 O7 C20 58.3(4) . .
O12 Co1 O7 C20 61.3(5) 1_666 .
N1 Co1 O7 C20 -127.8(3) . .
O13 Co1 O7 C20 -39.2(3) . .
O15 Co1 O7 C20 139.1(3) . .
O14 Co1 O7 Co1B -18.2(4) . 2_777
O12 Co1 O7 Co1B -15.2(3) 1_666 2_777
N1 Co1 O7 Co1B 155.8(4) . 2_777
O13 Co1 O7 Co1B -115.7(4) . 2_777
O15 Co1 O7 Co1B 62.6(3) . 2_777
O7 C20 O8 Co2 52.2(5) . .
C17 C20 O8 Co2 -128.1(3) . .
O7 C20 O8 Co2 57.0(5) . 2_687
C17 C20 O8 Co2 -123.4(3) . 2_687
O1 Co2 O8 C20 -110.7(3) 2_687 .
O8 Co2 O8 C20 17.3(6) 2_687 .
O1 Co2 O8 C20 59.9(3) . .
O1 Co2 O8 Co2 -127.9(5) 2_687 2_687
O8 Co2 O8 Co2 0.000(4) 2_687 2_687
O1 Co2 O8 Co2 42.6(5) . 2_687
O11 C27 O12 Co1 1.3(5) . 1_444
C24 C27 O12 Co1 -177.77(18) . 1_444
O11 C27 O12 Co1B -13.2(5) . 2_666
C24 C27 O12 Co1B 167.72(19) . 2_666
N2 C33 O15 Co1B 164.8(2) . 2_777
N2 C33 O15 Co1 -179.9(2) . .
O14 Co1 O15 C33 -65.7(4) . .
O12 Co1 O15 C33 11.8(3) 1_666 .
N1 Co1 O15 C33 109.8(4) . .
O7 Co1 O15 C33 -153.6(3) . .
O13 Co1 O15 C33 -133.8(19) . .
O14 Co1 O15 Co1B 20.4(4) . 2_777
O12 Co1 O15 Co1B 98.0(3) 1_666 2_777
N1 Co1 O15 Co1B -164.0(4) . 2_777
O7 Co1 O15 Co1B -67.4(3) . 2_777
O13 Co1 O15 Co1B -47.6(19) . 2_777
C6 C5 S1 O4 145.95(17) . .
C4 C5 S1 O4 -40.32(18) . .
C6 C5 S1 O3 12.5(2) . .
C4 C5 S1 O3 -173.76(15) . .
C6 C5 S1 C8 -100.47(18) . .
C4 C5 S1 C8 73.26(17) . .
C9 C8 S1 O4 2.95(18) . .
C13 C8 S1 O4 177.13(14) . .
C9 C8 S1 O3 134.01(15) . .
C13 C8 S1 O3 -51.81(17) . .
C9 C8 S1 C5 -113.14(16) . .
C13 C8 S1 C5 61.03(16) . .
C26 C21 S2 O9 146.75(17) . .
C22 C21 S2 O9 -29.7(2) . .
C26 C21 S2 O10 15.9(2) . .
C22 C21 S2 O10 -160.53(18) . .
C26 C21 S2 C10 -98.52(18) . .
C22 C21 S2 C10 85.08(19) . .
C11 C10 S2 O9 -148.82(15) . .
C9 C10 S2 O9 26.08(18) . .
C11 C10 S2 O10 -19.61(18) . .
C9 C10 S2 O10 155.29(15) . .
C11 C10 S2 C21 95.84(17) . .
C9 C10 S2 C21 -89.26(17) . .
C19 C14 S3 O6 -142.5(2) . .
C15 C14 S3 O6 39.3(2) . .
C19 C14 S3 O5 -10.0(3) . .
C15 C14 S3 O5 171.73(18) . .
C19 C14 S3 C12 103.5(2) . .
C15 C14 S3 C12 -74.8(2) . .
C11 C12 S3 O6 -4.57(19) . .
C13 C12 S3 O6 178.13(15) . .
C11 C12 S3 O5 -135.24(16) . .
C13 C12 S3 O5 47.46(18) . .
C11 C12 S3 C14 110.69(16) . .
C13 C12 S3 C14 -66.61(17) . .

loop_
_platon_squeeze_void_nr
_platon_squeeze_void_average_x
_platon_squeeze_void_average_y
_platon_squeeze_void_average_z
_platon_squeeze_void_volume
_platon_squeeze_void_count_electrons
1 0.000 0.500 1.000 75.6 14.6
2 0.146 0.750 0.708 6.7 1.1
3 0.854 0.250 0.292 6.7 1.1
